data_4110385
loop_
_publ_author_name
'Gina M. Chiarella'
'Doris Y. Melgarejo'
'Stephen A. Koch'

_publ_contact_author_address
;Department of Chemistry
SUNY at Stony Brook
Stony Brook, NY 11794-3400
;
_publ_contact_author_email stephen.koch@sunysb.edu
_publ_contact_author_fax 631-632-7960
_publ_contact_author_name 'Stephen Koch'
_publ_contact_author_phone 631-632-7944
_publ_section_title
;
 Further Study of the Reaction of Fe2+ with CN-: Synthesis and
 Characterization of cis and trans[FeII,III(CN)4L2]n- Complexes
;
_journal_name_full 'Journal of the American Chemical Society'
_journal_page_first 1416
_journal_page_last 1417
_journal_paper_doi 10.1021/ja0571951
_journal_volume 128
_journal_year 2006
_chemical_formula_moiety '(C16N1H36 1-)2, Fe1C10N6H5 2-, C5N1H5 '
_chemical_formula_sum 'C47 H82 Fe N9'
_chemical_formula_weight 829.07
_chemical_name_common '[(n-Bu)4N]2 [Fe(III)(CN)5py] C5H5N'
_chemical_name_systematic 'bis-tetra-n-butylammonium Iron(III)pentacyanidepyridine pyridine'
_space_group_IT_number 14
_symmetry_cell_setting monoclinic
_symmetry_Int_Tables_number 14
_symmetry_space_group_name_Hall '-P 2ybc'
_symmetry_space_group_name_H-M 'P 1 21/c 1'
_atom_sites_solution_hydrogens geom
_atom_sites_solution_primary direct
_atom_sites_solution_secondary difmap
_audit_creation_method SHELXL-97
_cell_angle_alpha 90.00
_cell_angle_beta 92.832(2)
_cell_angle_gamma 90.00
_cell_formula_units_Z 4
_cell_length_a 20.798(2)
_cell_length_b 15.8938(16)
_cell_length_c 15.6801(16)
_cell_measurement_reflns_used 512
_cell_measurement_temperature 293(2)
_cell_measurement_theta_max 36.755
_cell_measurement_theta_min 4.683
_cell_volume 5176.9(9)
_computing_cell_refinement 'Bruker SMART'
_computing_data_collection 'Bruker SMART'
_computing_data_reduction 'Bruker SAINT'
_computing_molecular_graphics 'Bruker SHELXTL'
_computing_publication_material 'Bruker SHELXTL'
_computing_structure_refinement 'Bruker SHELXTL'
_computing_structure_solution 'Bruker SHELXTL'
_diffrn_ambient_temperature 293(2)
_diffrn_measured_fraction_theta_full 0.883
_diffrn_measured_fraction_theta_max 0.883
_diffrn_measurement_device_type 'CCD area detector'
_diffrn_measurement_method 'phi and omega scans'
_diffrn_radiation_monochromator graphite
_diffrn_radiation_probe x-ray
_diffrn_radiation_type MoK\a
_diffrn_radiation_wavelength 0.71073
_diffrn_reflns_av_R_equivalents 0.1328
_diffrn_reflns_av_sigmaI/netI 0.1395
_diffrn_reflns_limit_h_max 21
_diffrn_reflns_limit_h_min -26
_diffrn_reflns_limit_k_max 20
_diffrn_reflns_limit_k_min -17
_diffrn_reflns_limit_l_max 20
_diffrn_reflns_limit_l_min -20
_diffrn_reflns_number 30653
_diffrn_reflns_theta_full 28.27
_diffrn_reflns_theta_max 28.27
_diffrn_reflns_theta_min 1.83
_diffrn_source 'fine-focus sealed tube'
_exptl_absorpt_coefficient_mu 0.329
_exptl_absorpt_correction_type none
_exptl_crystal_colour yellow
_exptl_crystal_density_diffrn 1.064
_exptl_crystal_description prism
_exptl_crystal_F_000 1812
_exptl_crystal_recrystallization_method 'from pyridine'
_exptl_crystal_size_max 0.2
_exptl_crystal_size_mid 0.2
_exptl_crystal_size_min 0.2
_refine_diff_density_max 0.272
_refine_diff_density_min -0.192
_refine_diff_density_rms 0.043
_refine_ls_extinction_method none
_refine_ls_goodness_of_fit_ref 0.828
_refine_ls_hydrogen_treatment mixed
_refine_ls_matrix_type full
_refine_ls_number_parameters 522
_refine_ls_number_reflns 11340
_refine_ls_number_restraints 0
_refine_ls_restrained_S_all 0.828
_refine_ls_R_factor_all 0.1704
_refine_ls_R_factor_gt 0.0579
_refine_ls_shift/su_max 0.004
_refine_ls_shift/su_mean 0.000
_refine_ls_structure_factor_coef Fsqd
_refine_ls_weighting_details 'calc w=1/[\s^2^(Fo^2^)+(0.0855P)^2^+0.0000P] where P=(Fo^2^+2Fc^2^)/3'
_refine_ls_weighting_scheme calc
_refine_ls_wR_factor_gt 0.1515
_refine_ls_wR_factor_ref 0.1990
_reflns_number_gt 3859
_reflns_number_total 11340
_reflns_threshold_expression >2sigma(I)
_cod_data_source_file ja0571951si20051021_042151_2.cif
_cod_data_source_block '[(n-Bu)4N]2[Fe(III)(CN)5py]'
_cod_original_sg_symbol_H-M 'P 21/c'
_cod_database_code 4110385

loop_
_symmetry_equiv_pos_as_xyz
'x, y, z'
'-x, y+1/2, -z+1/2'
'-x, -y, -z'
'x, -y-1/2, z-1/2'

loop_
_atom_site_label
_atom_site_type_symbol
_atom_site_fract_x
_atom_site_fract_y
_atom_site_fract_z
_atom_site_U_iso_or_equiv
_atom_site_adp_type
_atom_site_occupancy
_atom_site_symmetry_multiplicity
_atom_site_calc_flag
_atom_site_refinement_flags
Fe1 Fe 0.30190(2) 0.49616(3) 0.97930(3) 0.0682(2) Uani 1 1 d .
C1 C 0.2210(2) 0.5431(3) 1.0072(3) 0.0951(11) Uani 1 1 d .
C2 C 0.32889(16) 0.49616(19) 1.0992(2) 0.0702(9) Uani 1 1 d .
C3 C 0.26848(17) 0.3832(2) 0.9949(2) 0.0771(9) Uani 1 1 d .
C4 C 0.27447(16) 0.49129(19) 0.8594(3) 0.0731(9) Uani 1 1 d .
C5 C 0.33084(16) 0.6116(2) 0.9660(2) 0.0725(9) Uani 1 1 d .
N6 N 0.38998(12) 0.45014(18) 0.95117(17) 0.0711(7) Uani 1 1 d .
N1 N 0.17354(19) 0.5726(3) 1.0260(3) 0.1462(16) Uani 1 1 d .
N2 N 0.34596(16) 0.49211(18) 1.1703(2) 0.0911(9) Uani 1 1 d .
N3 N 0.25053(16) 0.3164(2) 1.0065(2) 0.0989(10) Uani 1 1 d .
N4 N 0.26042(17) 0.48604(18) 0.7877(2) 0.0986(10) Uani 1 1 d .
N5 N 0.34639(16) 0.6798(2) 0.9587(2) 0.0991(10) Uani 1 1 d .
C6 C 0.4172(2) 0.3849(2) 0.9925(2) 0.0899(11) Uani 1 1 d .
H6 H 0.3933 0.3568 1.0323 0.108 Uiso 1 1 calc R
C7 C 0.4783(2) 0.3567(3) 0.9800(3) 0.1074(13) Uani 1 1 d .
H7 H 0.4955 0.3112 1.0107 0.129 Uiso 1 1 calc R
C8 C 0.5135(2) 0.3975(4) 0.9207(3) 0.1089(14) Uani 1 1 d .
H8 H 0.5554 0.3808 0.9114 0.131 Uiso 1 1 calc R
C9 C 0.4865(2) 0.4622(3) 0.8762(3) 0.1038(13) Uani 1 1 d .
H9 H 0.5090 0.4895 0.8345 0.125 Uiso 1 1 calc R
C10 C 0.42587(18) 0.4866(2) 0.8935(2) 0.0845(10) Uani 1 1 d .
H10 H 0.4082 0.5319 0.8629 0.101 Uiso 1 1 calc R
C11 C 0.2376(2) 0.7204(3) 0.6025(2) 0.0995(12) Uani 1 1 d .
H11A H 0.2070 0.7662 0.5954 0.119 Uiso 1 1 calc R
H11B H 0.2717 0.7306 0.5638 0.119 Uiso 1 1 calc R
C12 C 0.2039(2) 0.6397(3) 0.5761(3) 0.1159(14) Uani 1 1 d .
H12A H 0.2328 0.5925 0.5867 0.139 Uiso 1 1 calc R
H12B H 0.1665 0.6317 0.6097 0.139 Uiso 1 1 calc R
C13 C 0.1836(3) 0.6429(4) 0.4832(3) 0.153(2) Uani 1 1 d .
H13A H 0.1606 0.6951 0.4717 0.184 Uiso 1 1 calc R
H13B H 0.2217 0.6433 0.4500 0.184 Uiso 1 1 calc R
C14 C 0.1420(4) 0.5718(5) 0.4544(4) 0.219(3) Uani 1 1 d .
H14A H 0.1649 0.5199 0.4635 0.328 Uiso 1 1 calc R
H14B H 0.1303 0.5781 0.3948 0.328 Uiso 1 1 calc R
H14C H 0.1038 0.5713 0.4864 0.328 Uiso 1 1 calc R
C15 C 0.21755(18) 0.6968(2) 0.7570(2) 0.0879(11) Uani 1 1 d .
H15A H 0.2057 0.6387 0.7457 0.106 Uiso 1 1 calc R
H15B H 0.2385 0.6988 0.8137 0.106 Uiso 1 1 calc R
C16 C 0.1568(2) 0.7483(3) 0.7581(3) 0.1083(13) Uani 1 1 d .
H16A H 0.1395 0.7572 0.7002 0.130 Uiso 1 1 calc R
H16B H 0.1659 0.8027 0.7838 0.130 Uiso 1 1 calc R
C17 C 0.1073(2) 0.7004(4) 0.8102(3) 0.148(2) Uani 1 1 d .
H17A H 0.1000 0.6451 0.7854 0.177 Uiso 1 1 calc R
H17B H 0.1247 0.6929 0.8682 0.177 Uiso 1 1 calc R
C18 C 0.0455(3) 0.7460(5) 0.8115(4) 0.212(3) Uani 1 1 d .
H18A H 0.0526 0.8006 0.8365 0.318 Uiso 1 1 calc R
H18B H 0.0161 0.7149 0.8448 0.318 Uiso 1 1 calc R
H18C H 0.0277 0.7522 0.7543 0.318 Uiso 1 1 calc R
C19 C 0.32103(18) 0.6613(2) 0.7055(2) 0.0909(11) Uani 1 1 d .
H19A H 0.3405 0.6696 0.7624 0.109 Uiso 1 1 calc R
H19B H 0.3031 0.6049 0.7035 0.109 Uiso 1 1 calc R
C20 C 0.3736(2) 0.6655(3) 0.6428(3) 0.1083(13) Uani 1 1 d .
H20A H 0.3911 0.7220 0.6415 0.130 Uiso 1 1 calc R
H20B H 0.3563 0.6516 0.5860 0.130 Uiso 1 1 calc R
C21 C 0.4266(2) 0.6033(4) 0.6699(3) 0.1427(18) Uani 1 1 d .
H21A H 0.4454 0.6201 0.7252 0.171 Uiso 1 1 calc R
H21B H 0.4077 0.5480 0.6763 0.171 Uiso 1 1 calc R
C22 C 0.4776(3) 0.5978(5) 0.6092(4) 0.218(3) Uani 1 1 d .
H22A H 0.4598 0.5786 0.5551 0.328 Uiso 1 1 calc R
H22B H 0.5100 0.5590 0.6303 0.328 Uiso 1 1 calc R
H22C H 0.4966 0.6523 0.6025 0.328 Uiso 1 1 calc R
C23 C 0.2885(2) 0.8125(2) 0.7067(3) 0.0996(12) Uani 1 1 d .
H23A H 0.3184 0.8258 0.6630 0.120 Uiso 1 1 calc R
H23B H 0.2515 0.8490 0.6974 0.120 Uiso 1 1 calc R
C24 C 0.3202(2) 0.8344(3) 0.7914(3) 0.1054(13) Uani 1 1 d .
H24A H 0.3056 0.8899 0.8074 0.127 Uiso 1 1 calc R
H24B H 0.3054 0.7950 0.8334 0.127 Uiso 1 1 calc R
C25 C 0.3917(2) 0.8344(3) 0.7972(3) 0.1303(16) Uani 1 1 d .
H25A H 0.4071 0.8660 0.7493 0.156 Uiso 1 1 calc R
H25B H 0.4068 0.7770 0.7922 0.156 Uiso 1 1 calc R
C26 C 0.4206(3) 0.8719(4) 0.8795(4) 0.160(2) Uani 1 1 d .
H26A H 0.4103 0.9307 0.8817 0.240 Uiso 1 1 calc R
H26B H 0.4666 0.8650 0.8813 0.240 Uiso 1 1 calc R
H26C H 0.4034 0.8437 0.9274 0.240 Uiso 1 1 calc R
C27 C 0.29162(19) 0.2132(3) 0.7219(3) 0.0976(12) Uani 1 1 d .
H27A H 0.3166 0.1617 0.7209 0.117 Uiso 1 1 calc R
H27B H 0.2799 0.2281 0.6632 0.117 Uiso 1 1 calc R
C28 C 0.3339(2) 0.2819(3) 0.7601(4) 0.149(2) Uani 1 1 d .
H28A H 0.3470 0.2677 0.8185 0.179 Uiso 1 1 calc R
H28B H 0.3102 0.3344 0.7604 0.179 Uiso 1 1 calc R
C29 C 0.3932(3) 0.2920(4) 0.7075(5) 0.179(3) Uani 1 1 d .
H29A H 0.3796 0.2948 0.6475 0.215 Uiso 1 1 calc R
H29B H 0.4141 0.3448 0.7227 0.215 Uiso 1 1 calc R
C30 C 0.4385(4) 0.2255(6) 0.7196(6) 0.238(3) Uani 1 1 d .
H30A H 0.4523 0.2222 0.7788 0.357 Uiso 1 1 calc R
H30B H 0.4750 0.2361 0.6860 0.357 Uiso 1 1 calc R
H30C H 0.4188 0.1733 0.7021 0.357 Uiso 1 1 calc R
C31 C 0.2450(2) 0.1703(3) 0.8607(2) 0.1184(15) Uani 1 1 d .
H31A H 0.2665 0.2169 0.8902 0.142 Uiso 1 1 calc R
H31B H 0.2045 0.1609 0.8874 0.142 Uiso 1 1 calc R
C32 C 0.2855(3) 0.0938(4) 0.8729(3) 0.169(2) Uani 1 1 d .
H32A H 0.3265 0.1011 0.8470 0.203 Uiso 1 1 calc R
H32B H 0.2639 0.0451 0.8476 0.203 Uiso 1 1 calc R
C33 C 0.2955(5) 0.0831(8) 0.9740(7) 0.271(6) Uani 1 1 d .
H33A H 0.2700 0.1255 1.0013 0.326 Uiso 1 1 calc R
H33B H 0.2788 0.0285 0.9897 0.326 Uiso 1 1 calc R
C34 C 0.3431(7) 0.0878(12) 0.9985(9) 0.402(11) Uani 1 1 d .
H34A H 0.3510 0.0457 1.0418 0.602 Uiso 1 1 calc R
H34B H 0.3502 0.1426 1.0229 0.602 Uiso 1 1 calc R
H34C H 0.3720 0.0793 0.9533 0.602 Uiso 1 1 calc R
C35 C 0.1971(2) 0.1251(2) 0.7186(2) 0.0972(12) Uani 1 1 d .
H35A H 0.1915 0.1416 0.6592 0.117 Uiso 1 1 calc R
H35B H 0.2249 0.0761 0.7213 0.117 Uiso 1 1 calc R
C36 C 0.1326(2) 0.1008(3) 0.7501(3) 0.1192(14) Uani 1 1 d .
H36A H 0.1025 0.1465 0.7393 0.143 Uiso 1 1 calc R
H36B H 0.1366 0.0916 0.8113 0.143 Uiso 1 1 calc R
C37 C 0.1068(3) 0.0224(4) 0.7072(3) 0.160(2) Uani 1 1 d .
H37A H 0.1049 0.0310 0.6459 0.192 Uiso 1 1 calc R
H37B H 0.1365 -0.0236 0.7199 0.192 Uiso 1 1 calc R
C38 C 0.0419(3) -0.0021(4) 0.7338(5) 0.205(3) Uani 1 1 d .
H38A H 0.0410 0.0006 0.7949 0.307 Uiso 1 1 calc R
H38B H 0.0325 -0.0584 0.7151 0.307 Uiso 1 1 calc R
H38C H 0.0104 0.0358 0.7088 0.307 Uiso 1 1 calc R
C39 C 0.1889(2) 0.2740(3) 0.7689(3) 0.1130(14) Uani 1 1 d .
H39A H 0.1509 0.2610 0.7998 0.136 Uiso 1 1 calc R
H39B H 0.2127 0.3171 0.8011 0.136 Uiso 1 1 calc R
C40 C 0.1678(2) 0.3099(3) 0.6858(4) 0.1335(17) Uani 1 1 d .
H40A H 0.1473 0.2669 0.6500 0.160 Uiso 1 1 calc R
H40B H 0.2045 0.3318 0.6571 0.160 Uiso 1 1 calc R
C41 C 0.1195(3) 0.3816(4) 0.7019(5) 0.173(2) Uani 1 1 d .
H41A H 0.0807 0.3572 0.7232 0.207 Uiso 1 1 calc R
H41B H 0.1380 0.4182 0.7461 0.207 Uiso 1 1 calc R
C42 C 0.1032(4) 0.4285(6) 0.6331(6) 0.269(5) Uani 1 1 d .
H42A H 0.1414 0.4454 0.6057 0.404 Uiso 1 1 calc R
H42B H 0.0803 0.4776 0.6505 0.404 Uiso 1 1 calc R
H42C H 0.0762 0.3962 0.5940 0.404 Uiso 1 1 calc R
C43 C 0.0888(6) 0.312(2) 0.9657(6) 0.226(8) Uani 1 1 d .
H43 H 0.1326 0.3227 0.9743 0.271 Uiso 1 1 calc R
C44 C 0.0708(9) 0.2440(14) 0.9473(9) 0.208(6) Uani 1 1 d .
H44 H 0.1018 0.2035 0.9376 0.250 Uiso 1 1 calc R
C45 C 0.0164(14) 0.2233(9) 0.9401(6) 0.226(5) Uani 1 1 d .
H45 H 0.0087 0.1669 0.9275 0.271 Uiso 1 1 calc R
C47 C 0.0469(16) 0.3725(9) 0.9740(6) 0.250(7) Uani 1 1 d .
H47 H 0.0603 0.4277 0.9832 0.300 Uiso 1 1 calc R
C48 C -0.0154(13) 0.3529(17) 0.9691(9) 0.272(11) Uani 1 1 d .
H48 H -0.0461 0.3937 0.9796 0.327 Uiso 1 1 calc R
N7 N 0.26631(14) 0.72308(17) 0.69283(18) 0.0825(8) Uani 1 1 d .
N8 N 0.23045(16) 0.1958(2) 0.7676(2) 0.0945(9) Uani 1 1 d .
N9 N -0.0348(8) 0.2711(18) 0.9480(8) 0.274(9) Uani 1 1 d .

loop_
_atom_site_aniso_label
_atom_site_aniso_U_11
_atom_site_aniso_U_22
_atom_site_aniso_U_33
_atom_site_aniso_U_23
_atom_site_aniso_U_13
_atom_site_aniso_U_12
Fe1 0.0725(3) 0.0560(3) 0.0769(3) -0.0003(2) 0.0119(2) -0.0007(2)
C1 0.081(3) 0.087(3) 0.119(3) 0.009(2) 0.017(2) -0.006(2)
C2 0.081(2) 0.0477(18) 0.084(2) -0.0054(19) 0.0218(19) -0.0033(16)
C3 0.089(3) 0.073(2) 0.070(2) -0.005(2) 0.0094(18) -0.005(2)
C4 0.077(2) 0.051(2) 0.091(3) 0.007(2) 0.004(2) -0.0025(16)
C5 0.079(2) 0.063(2) 0.076(2) -0.0005(19) 0.0105(17) 0.0036(18)
N6 0.0805(19) 0.0619(18) 0.0715(17) -0.0008(15) 0.0102(16) 0.0013(15)
N1 0.089(3) 0.153(4) 0.200(4) -0.001(3) 0.042(3) 0.019(3)
N2 0.126(3) 0.074(2) 0.075(2) -0.0062(18) 0.0147(18) -0.0078(17)
N3 0.133(3) 0.069(2) 0.095(2) 0.0031(18) 0.0056(19) -0.0263(19)
N4 0.136(3) 0.070(2) 0.088(2) 0.0052(18) -0.016(2) -0.0111(17)
N5 0.123(3) 0.067(2) 0.109(2) 0.0034(19) 0.0171(19) -0.0055(19)
C6 0.098(3) 0.081(3) 0.091(3) -0.001(2) 0.011(2) 0.012(2)
C7 0.105(3) 0.109(3) 0.107(3) -0.013(3) -0.001(3) 0.038(3)
C8 0.084(3) 0.139(4) 0.104(3) -0.042(3) 0.009(3) 0.021(3)
C9 0.090(3) 0.122(4) 0.102(3) -0.010(3) 0.029(3) 0.004(3)
C10 0.084(3) 0.094(3) 0.078(2) -0.005(2) 0.019(2) 0.003(2)
C11 0.124(3) 0.096(3) 0.079(3) 0.022(2) 0.016(2) 0.022(3)
C12 0.150(4) 0.108(4) 0.090(3) -0.001(3) 0.002(3) 0.012(3)
C13 0.206(6) 0.158(5) 0.095(4) -0.003(4) -0.011(3) 0.012(4)
C14 0.300(9) 0.205(8) 0.145(5) -0.027(5) -0.062(5) 0.021(7)
C15 0.103(3) 0.081(3) 0.081(2) 0.012(2) 0.018(2) -0.005(2)
C16 0.107(3) 0.106(3) 0.114(3) 0.003(3) 0.025(3) 0.010(3)
C17 0.115(4) 0.195(6) 0.139(4) 0.034(4) 0.057(3) 0.042(4)
C18 0.196(7) 0.273(9) 0.169(6) 0.002(5) 0.031(5) -0.005(6)
C19 0.106(3) 0.071(2) 0.097(3) 0.019(2) 0.019(2) 0.016(2)
C20 0.123(3) 0.098(3) 0.106(3) 0.015(2) 0.029(3) 0.027(3)
C21 0.121(4) 0.167(5) 0.143(4) 0.023(4) 0.038(3) 0.047(3)
C22 0.208(7) 0.268(9) 0.183(6) 0.018(6) 0.043(5) 0.121(6)
C23 0.124(3) 0.069(3) 0.108(3) 0.016(2) 0.030(3) 0.007(2)
C24 0.125(4) 0.076(3) 0.117(4) -0.001(2) 0.026(3) -0.006(2)
C25 0.113(4) 0.149(5) 0.130(4) 0.026(3) 0.021(3) 0.014(3)
C26 0.165(5) 0.148(5) 0.168(5) -0.021(4) 0.012(4) -0.045(4)
C27 0.101(3) 0.092(3) 0.100(3) -0.013(2) 0.007(2) 0.015(2)
C28 0.099(4) 0.131(4) 0.214(6) -0.067(4) -0.009(4) -0.002(3)
C29 0.120(5) 0.147(6) 0.269(8) -0.018(5) -0.016(5) 0.002(4)
C30 0.149(6) 0.253(10) 0.312(10) -0.041(8) 0.007(6) -0.016(6)
C31 0.145(4) 0.133(4) 0.077(3) -0.017(3) 0.004(3) 0.020(3)
C32 0.210(6) 0.194(6) 0.103(4) 0.030(4) 0.001(4) 0.088(5)
C33 0.273(13) 0.277(12) 0.253(11) 0.070(9) -0.094(9) 0.050(9)
C34 0.320(18) 0.58(3) 0.296(15) -0.173(16) -0.109(13) 0.079(17)
C35 0.121(3) 0.080(3) 0.091(3) -0.014(2) 0.018(2) 0.001(2)
C36 0.135(4) 0.103(4) 0.122(3) -0.011(3) 0.023(3) -0.006(3)
C37 0.178(5) 0.171(6) 0.136(4) -0.025(4) 0.043(4) -0.066(4)
C38 0.195(7) 0.199(7) 0.221(7) 0.008(5) 0.014(5) -0.066(5)
C39 0.107(3) 0.084(3) 0.147(4) -0.026(3) 0.001(3) 0.024(2)
C40 0.124(4) 0.099(4) 0.178(5) 0.014(3) 0.004(3) 0.024(3)
C41 0.140(5) 0.130(5) 0.245(7) 0.037(5) -0.027(5) 0.010(4)
C42 0.267(9) 0.219(9) 0.322(11) 0.091(9) 0.011(8) 0.068(7)
C43 0.132(9) 0.42(3) 0.120(6) -0.064(11) 0.000(5) -0.042(14)
C44 0.129(11) 0.310(19) 0.187(10) -0.027(11) 0.015(9) 0.055(10)
C45 0.229(13) 0.271(13) 0.178(7) -0.051(7) 0.019(12) -0.059(15)
C47 0.36(2) 0.231(11) 0.167(8) -0.041(7) 0.114(13) -0.006(14)
C48 0.218(16) 0.41(3) 0.200(11) 0.094(14) 0.100(12) 0.159(17)
N7 0.103(2) 0.0629(19) 0.083(2) 0.0131(16) 0.0163(17) 0.0076(16)
N8 0.108(3) 0.087(2) 0.089(2) -0.0189(18) 0.0081(19) 0.0174(18)
N9 0.138(7) 0.52(3) 0.164(7) 0.061(11) -0.014(6) -0.040(12)

loop_
_atom_type_symbol
_atom_type_description
_atom_type_scat_dispersion_real
_atom_type_scat_dispersion_imag
_atom_type_scat_source
C C 0.0033 0.0016 'International Tables Vol C Tables 4.2.6.8 and 6.1.1.4'
H H 0.0000 0.0000 'International Tables Vol C Tables 4.2.6.8 and 6.1.1.4'
N N 0.0061 0.0033 'International Tables Vol C Tables 4.2.6.8 and 6.1.1.4'
Fe Fe 0.3463 0.8444 'International Tables Vol C Tables 4.2.6.8 and 6.1.1.4'

loop_
_geom_angle_atom_site_label_1
_geom_angle_atom_site_label_2
_geom_angle_atom_site_label_3
_geom_angle
C1 Fe1 C2 89.63(15)
C1 Fe1 C4 91.02(16)
C2 Fe1 C4 177.70(13)
C1 Fe1 C3 90.41(16)
C2 Fe1 C3 88.05(14)
C4 Fe1 C3 89.74(13)
C1 Fe1 C5 86.39(15)
C2 Fe1 C5 91.59(13)
C4 Fe1 C5 90.65(13)
C3 Fe1 C5 176.78(13)
C1 Fe1 N6 177.80(14)
C2 Fe1 N6 89.41(12)
C4 Fe1 N6 90.02(12)
C3 Fe1 N6 91.53(13)
C5 Fe1 N6 91.67(12)
N1 C1 Fe1 177.9(4)
N2 C2 Fe1 176.6(3)
N3 C3 Fe1 177.5(3)
N4 C4 Fe1 177.0(3)
N5 C5 Fe1 178.4(3)
C10 N6 C6 115.4(3)
C10 N6 Fe1 122.0(2)
C6 N6 Fe1 122.5(3)
N6 C6 C7 123.9(4)
C6 C7 C8 118.1(4)
C9 C8 C7 119.2(4)
C8 C9 C10 118.7(4)
N6 C10 C9 124.5(4)
C12 C11 N7 116.0(3)
C13 C12 C11 110.1(4)
C14 C13 C12 113.8(5)
C16 C15 N7 116.4(3)
C15 C16 C17 108.6(4)
C18 C17 C16 111.7(5)
C20 C19 N7 116.9(3)
C19 C20 C21 109.1(3)
C22 C21 C20 113.3(4)
C24 C23 N7 117.8(3)
C25 C24 C23 116.7(4)
C24 C25 C26 113.9(4)
C28 C27 N8 115.5(4)
C27 C28 C29 109.4(4)
C30 C29 C28 113.5(7)
C32 C31 N8 115.0(3)
C31 C32 C33 105.1(6)
C34 C33 C32 115.5(17)
C36 C35 N8 114.8(3)
C35 C36 C37 111.8(4)
C38 C37 C36 113.6(5)
C40 C39 N8 116.9(4)
C39 C40 C41 108.1(5)
C42 C41 C40 114.8(7)
C44 C43 C47 119.6(17)
C43 C44 C45 125.1(17)
C44 C45 N9 127.2(15)
C43 C47 C48 118.3(16)
C47 C48 N9 120.0(16)
C23 N7 C19 111.8(3)
C23 N7 C11 105.4(3)
C19 N7 C11 111.5(3)
C23 N7 C15 111.9(3)
C19 N7 C15 104.9(3)
C11 N7 C15 111.5(3)
C35 N8 C39 111.7(3)
C35 N8 C27 105.6(3)
C39 N8 C27 110.4(3)
C35 N8 C31 110.6(3)
C39 N8 C31 106.9(3)
C27 N8 C31 111.7(3)
C45 N9 C48 109.6(14)

loop_
_geom_bond_atom_site_label_1
_geom_bond_atom_site_label_2
_geom_bond_distance
Fe1 C1 1.911(4)
Fe1 C2 1.935(4)
Fe1 C4 1.940(4)
Fe1 C3 1.944(4)
Fe1 C5 1.945(4)
Fe1 N6 2.041(3)
C1 N1 1.145(4)
C2 N2 1.155(4)
C3 N3 1.143(4)
C4 N4 1.150(4)
C5 N5 1.139(4)
N6 C10 1.333(4)
N6 C6 1.335(4)
C6 C7 1.371(5)
C7 C8 1.374(6)
C8 C9 1.348(6)
C9 C10 1.360(5)
C11 C12 1.510(5)
C11 N7 1.510(4)
C12 C13 1.497(6)
C13 C14 1.479(8)
C15 C16 1.506(5)
C15 N7 1.522(4)
C16 C17 1.545(6)
C17 C18 1.476(7)
C19 C20 1.508(5)
C19 N7 1.509(4)
C20 C21 1.524(5)
C21 C22 1.463(6)
C23 C24 1.495(5)
C23 N7 1.507(4)
C24 C25 1.484(5)
C25 C26 1.519(6)
C27 C28 1.507(6)
C27 N8 1.517(5)
C28 C29 1.525(8)
C29 C30 1.422(8)
C31 C32 1.486(6)
C31 N8 1.530(5)
C32 C33 1.599(11)
C33 C34 1.048(12)
C35 C36 1.502(5)
C35 N8 1.511(4)
C36 C37 1.503(6)
C37 C38 1.484(7)
C39 C40 1.469(6)
C39 N8 1.514(5)
C40 C41 1.549(7)
C41 C42 1.340(8)
C43 C44 1.174(14)
C43 C47 1.310(16)
C44 C45 1.178(13)
C45 N9 1.319(14)
C47 C48 1.331(16)
C48 N9 1.396(19)
